data_7155195
loop_
_publ_author_name
'\"U\,c\"unc\"u, Muhammed'
'Cant\"urk, Ceren'
'Karaku\,s, Erman'
'Zeybek, H\"useyin'
'Bozkaya, U\(gur'
'Soyda\,s, Emine'
'\,Sahin, Ertan'
'Emrullaho\(glu, Mustafa'

_publ_section_title
;
 A rare \g-pyranopyrazole skeleton: design, one-pot synthesis and
 computational study.
;
_journal_issue 31
_journal_name_full 'Organic &amp; biomolecular chemistry'
_journal_page_first 7490
_journal_page_last 7494
_journal_paper_doi 10.1039/c6ob01099g
_journal_volume 14
_journal_year 2016
_chemical_formula_moiety 'C18 H12 N2 O2'
_chemical_formula_sum 'C18 H12 N2 O2'
_chemical_formula_weight 288.3
_chemical_name_systematic
;
 ?
;
_space_group_IT_number 14
_symmetry_cell_setting monoclinic
_symmetry_Int_Tables_number 14
_symmetry_space_group_name_Hall '-P 2yn'
_symmetry_space_group_name_H-M 'P 1 21/n 1'
_atom_sites_solution_hydrogens geom
_audit_creation_date 2016-02-26T17:17:51-00:00
_audit_creation_method 'WinGX routine CIF_UPDATE'
_audit_update_record
;
2016-02-26 deposited with the CCDC.
2016-07-05 downloaded from the CCDC.
;
_cell_angle_alpha 90
_cell_angle_beta 99.492(3)
_cell_angle_gamma 90
_cell_formula_units_Z 4
_cell_length_a 4.7369(4)
_cell_length_b 24.686(2)
_cell_length_c 12.2902(13)
_cell_measurement_reflns_used 9908
_cell_measurement_temperature 293(2)
_cell_measurement_theta_max 24.83
_cell_measurement_theta_min 2.99
_cell_volume 1417.5(2)
_computing_structure_refinement 'SHELXL-2013 (Sheldrick, 2013)'
_diffrn_ambient_temperature 293(2)
_diffrn_measured_fraction_theta_full 0.999
_diffrn_measured_fraction_theta_max 0.997
_diffrn_measurement_device_type 'rigaku R-axis rapid S'
_diffrn_measurement_method '\f and \w scans'
_diffrn_radiation_type MoK\a
_diffrn_radiation_wavelength 0.71073
_diffrn_reflns_av_R_equivalents 0.0974
_diffrn_reflns_Laue_measured_fraction_full 0.999
_diffrn_reflns_Laue_measured_fraction_max 0.997
_diffrn_reflns_limit_h_max 6
_diffrn_reflns_limit_h_min -6
_diffrn_reflns_limit_k_max 32
_diffrn_reflns_limit_k_min -32
_diffrn_reflns_limit_l_max 16
_diffrn_reflns_limit_l_min -16
_diffrn_reflns_number 56958
_diffrn_reflns_point_group_measured_fraction_full 0.999
_diffrn_reflns_point_group_measured_fraction_max 0.997
_diffrn_reflns_theta_full 25.242
_diffrn_reflns_theta_max 28.253
_diffrn_reflns_theta_min 2.992
_diffrn_standards_number 0
_exptl_absorpt_coefficient_mu 0.09
_exptl_absorpt_correction_type none
_exptl_crystal_colour colourless
_exptl_crystal_density_diffrn 1.351
_exptl_crystal_description prism
_exptl_crystal_F_000 600
_exptl_crystal_size_max 0.16
_exptl_crystal_size_mid 0.12
_exptl_crystal_size_min 0.11
_refine_diff_density_max 0.177
_refine_diff_density_min -0.135
_refine_diff_density_rms 0.039
_refine_ls_extinction_coef 0.017(2)
_refine_ls_extinction_expression Fc^*^=kFc[1+0.001xFc^2^\l^3^/sin(2\q)]^-1/4^
_refine_ls_extinction_method SHELXL
_refine_ls_goodness_of_fit_ref 0.998
_refine_ls_hydrogen_treatment constr
_refine_ls_matrix_type full
_refine_ls_number_parameters 200
_refine_ls_number_reflns 3508
_refine_ls_number_restraints 0
_refine_ls_restrained_S_all 0.998
_refine_ls_R_factor_all 0.112
_refine_ls_R_factor_gt 0.0457
_refine_ls_shift/su_max 0
_refine_ls_shift/su_mean 0
_refine_ls_structure_factor_coef Fsqd
_refine_ls_weighting_details 'w=1/[\s^2^(Fo^2^)+(0.0584P)^2^+0.2554P] where P=(Fo^2^+2Fc^2^)/3'
_refine_ls_weighting_scheme calc
_refine_ls_wR_factor_gt 0.1014
_refine_ls_wR_factor_ref 0.1289
_reflns_number_gt 1973
_reflns_number_total 3508
_reflns_threshold_expression 'I > 2\s(I)'
_cod_data_source_file c6ob01099g2.cif
_cod_data_source_block ertan39_0m_a
_cod_depositor_comments 'Adding full bibliography for 7155195.cif.'
_cod_original_sg_symbol_H-M 'P 21/n'
_cod_database_code 7155195

loop_
_symmetry_equiv_pos_as_xyz
'x, y, z'
'-x+1/2, y+1/2, -z+1/2'
'-x, -y, -z'
'x-1/2, -y-1/2, z-1/2'

loop_
_atom_site_label
_atom_site_type_symbol
_atom_site_fract_x
_atom_site_fract_y
_atom_site_fract_z
_atom_site_U_iso_or_equiv
_atom_site_adp_type
_atom_site_occupancy
_atom_site_calc_flag
O1 O 0.3538(2) 0.45404(4) 0.32885(9) 0.0486(3) Uani 1 d
O2 O 0.6997(3) 0.42796(5) 0.05219(10) 0.0656(4) Uani 1 d
N1 N 0.6551(3) 0.40526(5) 0.22836(10) 0.0421(3) Uani 1 d
N2 N 0.8395(3) 0.36213(5) 0.24043(11) 0.0473(4) Uani 1 d
C7 C 0.2785(3) 0.48675(6) 0.23793(12) 0.0389(4) Uani 1 d
C1 C 0.0776(3) 0.52945(6) 0.25859(13) 0.0401(4) Uani 1 d
C10 C 0.5413(3) 0.41338(6) 0.32139(13) 0.0423(4) Uani 1 d
C8 C 0.3858(3) 0.47869(6) 0.14566(13) 0.0433(4) Uani 1 d
H8 H 0.3263 0.5015 0.086 0.052 Uiso 1 calc
C9 C 0.5889(4) 0.43663(6) 0.13315(13) 0.0450(4) Uani 1 d
C12 C 0.8312(3) 0.34438(6) 0.34207(13) 0.0458(4) Uani 1 d
C11 C 0.6475(4) 0.37536(7) 0.39664(14) 0.0510(4) Uani 1 d
H11 H 0.6082 0.3708 0.4678 0.061 Uiso 1 calc
C2 C -0.0481(4) 0.56316(7) 0.17351(14) 0.0496(4) Uani 1 d
H2 H -0.0047 0.5587 0.103 0.059 Uiso 1 calc
C13 C 0.9984(3) 0.29637(7) 0.38435(15) 0.0500(4) Uani 1 d
C6 C 0.0106(4) 0.53734(8) 0.36260(15) 0.0573(5) Uani 1 d
H6 H 0.0921 0.5151 0.4204 0.069 Uiso 1 calc
C3 C -0.2370(4) 0.60319(7) 0.19331(16) 0.0560(5) Uani 1 d
H3 H -0.3217 0.6253 0.1358 0.067 Uiso 1 calc
C4 C -0.3003(4) 0.61048(8) 0.29688(17) 0.0621(5) Uani 1 d
H4 H -0.4274 0.6375 0.3099 0.075 Uiso 1 calc
C18 C 1.1606(4) 0.26854(7) 0.31901(18) 0.0650(5) Uani 1 d
H18 H 1.1682 0.2807 0.2479 0.078 Uiso 1 calc
C14 C 0.9923(4) 0.27766(8) 0.48994(18) 0.0700(6) Uani 1 d
H14 H 0.8857 0.296 0.5354 0.084 Uiso 1 calc
C5 C -0.1757(4) 0.57776(9) 0.38159(18) 0.0710(6) Uani 1 d
H5 H -0.2172 0.5829 0.4522 0.085 Uiso 1 calc
C16 C 1.3029(5) 0.20435(9) 0.4632(2) 0.0849(8) Uani 1 d
H16 H 1.4045 0.1735 0.4895 0.102 Uiso 1 calc
C17 C 1.3115(5) 0.22282(8) 0.3585(2) 0.0817(7) Uani 1 d
H17 H 1.4197 0.2044 0.3138 0.098 Uiso 1 calc
C15 C 1.1447(5) 0.23158(10) 0.5284(2) 0.0850(7) Uani 1 d
H15 H 1.1386 0.2192 0.5994 0.102 Uiso 1 calc

loop_
_atom_site_aniso_label
_atom_site_aniso_U_11
_atom_site_aniso_U_22
_atom_site_aniso_U_33
_atom_site_aniso_U_23
_atom_site_aniso_U_13
_atom_site_aniso_U_12
O1 0.0570(7) 0.0496(7) 0.0416(7) 0.0110(5) 0.0153(5) 0.0123(6)
O2 0.0928(10) 0.0666(9) 0.0417(7) 0.0058(6) 0.0235(7) 0.0251(7)
N1 0.0507(8) 0.0387(7) 0.0370(7) 0.0011(6) 0.0079(6) 0.0053(6)
N2 0.0559(8) 0.0391(7) 0.0455(8) -0.0006(6) 0.0040(6) 0.0086(7)
C7 0.0398(8) 0.0387(8) 0.0373(9) 0.0047(7) 0.0035(6) -0.0033(7)
C1 0.0363(8) 0.0397(8) 0.0447(9) 0.0010(7) 0.0078(7) -0.0036(7)
C10 0.0458(9) 0.0405(8) 0.0407(9) 0.0037(7) 0.0080(7) 0.0037(7)
C8 0.0510(9) 0.0421(9) 0.0356(9) 0.0050(7) 0.0042(7) 0.0038(8)
C9 0.0557(9) 0.0431(9) 0.0358(9) 0.0018(7) 0.0059(7) 0.0014(8)
C12 0.0472(9) 0.0408(9) 0.0472(10) 0.0029(7) 0.0011(7) -0.0024(7)
C11 0.0579(10) 0.0538(10) 0.0426(9) 0.0105(8) 0.0122(8) 0.0088(9)
C2 0.0517(10) 0.0471(10) 0.0502(10) 0.0062(8) 0.0091(8) 0.0027(8)
C13 0.0467(9) 0.0400(9) 0.0593(11) 0.0052(8) -0.0027(8) -0.0012(8)
C6 0.0569(11) 0.0673(12) 0.0494(11) 0.0081(9) 0.0140(8) 0.0151(9)
C3 0.0524(10) 0.0465(10) 0.0680(13) 0.0074(9) 0.0067(9) 0.0028(9)
C4 0.0518(11) 0.0558(11) 0.0797(14) -0.0051(10) 0.0134(10) 0.0115(9)
C18 0.0654(12) 0.0524(11) 0.0743(14) 0.0017(9) 0.0028(10) 0.0090(10)
C14 0.0729(13) 0.0629(12) 0.0716(14) 0.0214(10) 0.0043(10) 0.0098(11)
C5 0.0684(13) 0.0860(15) 0.0623(13) -0.0022(11) 0.0218(10) 0.0229(12)
C16 0.0697(15) 0.0502(12) 0.124(2) 0.0238(13) -0.0151(14) 0.0050(11)
C17 0.0765(15) 0.0513(12) 0.112(2) -0.0007(13) 0.0007(13) 0.0200(11)
C15 0.0830(16) 0.0724(15) 0.0933(18) 0.0362(13) -0.0041(13) 0.0073(13)

loop_
_atom_type_symbol
_atom_type_description
_atom_type_scat_dispersion_real
_atom_type_scat_dispersion_imag
_atom_type_scat_source
C C 0.0033 0.0016 'International Tables Vol C Tables 4.2.6.8 and 6.1.1.4'
H H 0 0 'International Tables Vol C Tables 4.2.6.8 and 6.1.1.4'
N N 0.0061 0.0033 'International Tables Vol C Tables 4.2.6.8 and 6.1.1.4'
O O 0.0106 0.006 'International Tables Vol C Tables 4.2.6.8 and 6.1.1.4'

loop_
_geom_angle_atom_site_label_1
_geom_angle_atom_site_label_2
_geom_angle_atom_site_label_3
_geom_angle
C10 O1 C7 117.71(12)
C10 N1 N2 111.00(12)
C10 N1 C9 124.00(13)
N2 N1 C9 125.00(13)
C12 N2 N1 103.93(13)
C8 C7 O1 121.28(14)
C8 C7 C1 127.08(14)
O1 C7 C1 111.63(13)
C6 C1 C2 118.45(15)
C6 C1 C7 121.01(14)
C2 C1 C7 120.53(14)
O1 C10 C11 129.90(15)
O1 C10 N1 121.52(13)
C11 C10 N1 108.58(14)
C7 C8 C9 123.62(14)
C7 C8 H8 118.2
C9 C8 H8 118.2
O2 C9 N1 121.34(15)
O2 C9 C8 126.80(15)
N1 C9 C8 111.85(14)
N2 C12 C11 112.61(14)
N2 C12 C13 119.95(15)
C11 C12 C13 127.42(15)
C10 C11 C12 103.89(15)
C10 C11 H11 128.1
C12 C11 H11 128.1
C3 C2 C1 120.32(17)
C3 C2 H2 119.8
C1 C2 H2 119.8
C14 C13 C18 118.62(17)
C14 C13 C12 120.49(17)
C18 C13 C12 120.89(17)
C5 C6 C1 120.70(17)
C5 C6 H6 119.6
C1 C6 H6 119.6
C4 C3 C2 120.41(17)
C4 C3 H3 119.8
C2 C3 H3 119.8
C3 C4 C5 119.74(17)
C3 C4 H4 120.1
C5 C4 H4 120.1
C17 C18 C13 120.5(2)
C17 C18 H18 119.8
C13 C18 H18 119.8
C13 C14 C15 120.2(2)
C13 C14 H14 119.9
C15 C14 H14 119.9
C4 C5 C6 120.36(19)
C4 C5 H5 119.8
C6 C5 H5 119.8
C15 C16 C17 119.5(2)
C15 C16 H16 120.3
C17 C16 H16 120.3
C16 C17 C18 120.5(2)
C16 C17 H17 119.7
C18 C17 H17 119.7
C16 C15 C14 120.7(2)
C16 C15 H15 119.7
C14 C15 H15 119.7

loop_
_geom_bond_atom_site_label_1
_geom_bond_atom_site_label_2
_geom_bond_distance
O1 C10 1.3534(19)
O1 C7 1.3771(17)
O2 C9 1.2179(19)
N1 C10 1.357(2)
N1 N2 1.3696(17)
N1 C9 1.395(2)
N2 C12 1.331(2)
C7 C8 1.332(2)
C7 C1 1.470(2)
C1 C6 1.381(2)
C1 C2 1.391(2)
C10 C11 1.355(2)
C8 C9 1.441(2)
C8 H8 0.93
C12 C11 1.409(2)
C12 C13 1.472(2)
C11 H11 0.93
C2 C3 1.381(2)
C2 H2 0.93
C13 C14 1.382(3)
C13 C18 1.383(3)
C6 C5 1.377(3)
C6 H6 0.93
C3 C4 1.367(3)
C3 H3 0.93
C4 C5 1.372(3)
C4 H4 0.93
C18 C17 1.381(3)
C18 H18 0.93
C14 C15 1.388(3)
C14 H14 0.93
C5 H5 0.93
C16 C15 1.361(3)
C16 C17 1.372(3)
C16 H16 0.93
C17 H17 0.93
C15 H15 0.93

loop_
_geom_torsion_atom_site_label_1
_geom_torsion_atom_site_label_2
_geom_torsion_atom_site_label_3
_geom_torsion_atom_site_label_4
_geom_torsion
C10 N1 N2 C12 0.58(17)
C9 N1 N2 C12 -178.77(14)
C10 O1 C7 C8 0.1(2)
C10 O1 C7 C1 -179.16(12)
C8 C7 C1 C6 -171.90(16)
O1 C7 C1 C6 7.3(2)
C8 C7 C1 C2 7.6(2)
O1 C7 C1 C2 -173.12(13)
C7 O1 C10 C11 -179.07(16)
C7 O1 C10 N1 0.9(2)
N2 N1 C10 O1 179.67(13)
C9 N1 C10 O1 -1.0(2)
N2 N1 C10 C11 -0.40(18)
C9 N1 C10 C11 178.95(15)
O1 C7 C8 C9 -1.0(2)
C1 C7 C8 C9 178.15(14)
C10 N1 C9 O2 179.22(15)
N2 N1 C9 O2 -1.5(2)
C10 N1 C9 C8 0.1(2)
N2 N1 C9 C8 179.38(13)
C7 C8 C9 O2 -178.18(17)
C7 C8 C9 N1 0.9(2)
N1 N2 C12 C11 -0.55(18)
N1 N2 C12 C13 178.05(13)
O1 C10 C11 C12 179.98(16)
N1 C10 C11 C12 0.05(18)
N2 C12 C11 C10 0.33(19)
C13 C12 C11 C10 -178.15(15)
C6 C1 C2 C3 -0.5(2)
C7 C1 C2 C3 179.93(14)
N2 C12 C13 C14 179.77(16)
C11 C12 C13 C14 -1.9(3)
N2 C12 C13 C18 -1.3(2)
C11 C12 C13 C18 177.07(17)
C2 C1 C6 C5 -0.2(3)
C7 C1 C6 C5 179.36(16)
C1 C2 C3 C4 0.7(3)
C2 C3 C4 C5 -0.1(3)
C14 C13 C18 C17 0.4(3)
C12 C13 C18 C17 -178.50(17)
C18 C13 C14 C15 -0.6(3)
C12 C13 C14 C15 178.39(17)
C3 C4 C5 C6 -0.6(3)
C1 C6 C5 C4 0.8(3)
C15 C16 C17 C18 -0.2(3)
C13 C18 C17 C16 -0.1(3)
C17 C16 C15 C14 0.0(4)
C13 C14 C15 C16 0.3(3)
